data_7206648
loop_
_publ_author_name
'Huang, Fu-Ping'
'Bian, He-Dong'
'Yu, Qing'
'Tian, Jin-Lei'
'Liang, Hong'
'Yan, Shi-Ping'
'Liao, Dai-Zheng'
'Cheng, Peng'

_publ_section_title
;
 Coordination assemblies of Coii/Niii/Mnii/Znii with
 1,1&#x2032;-biphenyl-2,2&#x2032;-dicarboxylic acid and three positional
 isomeric ligands: structural diversity and properties
;
_journal_issue 21
_journal_name_full CrystEngComm
_journal_page_first 6538
_journal_paper_doi 10.1039/c1ce05562c
_journal_volume 13
_journal_year 2011
_chemical_formula_sum 'C52 H40 N10 O12 Zn3'
_chemical_formula_weight 1193.11
_chemical_name_systematic
;
?
;
_space_group_IT_number 2
_symmetry_cell_setting triclinic
_symmetry_space_group_name_Hall '-P 1'
_symmetry_space_group_name_H-M 'P -1'
_atom_sites_solution_hydrogens geom
_atom_sites_solution_primary direct
_atom_sites_solution_secondary difmap
_audit_creation_method SHELXL-97
_cell_angle_alpha 66.69(3)
_cell_angle_beta 85.90(3)
_cell_angle_gamma 85.13(3)
_cell_formula_units_Z 1
_cell_length_a 9.1380(18)
_cell_length_b 11.366(2)
_cell_length_c 12.541(3)
_cell_measurement_temperature 293(2)
_cell_volume 1190.9(5)
_computing_structure_refinement 'SHELXL-97 (Sheldrick, 1997)'
_computing_structure_solution 'SHELXS-97 (Sheldrick, 1990)'
_diffrn_ambient_temperature 293(2)
_diffrn_measured_fraction_theta_full 0.987
_diffrn_measured_fraction_theta_max 0.987
_diffrn_radiation_monochromator graphite
_diffrn_radiation_source 'fine-focus sealed tube'
_diffrn_radiation_type MoK\a
_diffrn_radiation_wavelength 0.71073
_diffrn_reflns_av_R_equivalents 0.0657
_diffrn_reflns_av_sigmaI/netI 0.1016
_diffrn_reflns_limit_h_max 10
_diffrn_reflns_limit_h_min -10
_diffrn_reflns_limit_k_max 13
_diffrn_reflns_limit_k_min -12
_diffrn_reflns_limit_l_max 14
_diffrn_reflns_limit_l_min -14
_diffrn_reflns_number 7575
_diffrn_reflns_theta_full 25.01
_diffrn_reflns_theta_max 25.01
_diffrn_reflns_theta_min 3.06
_exptl_absorpt_coefficient_mu 1.578
_exptl_absorpt_correction_T_max 0.836
_exptl_absorpt_correction_T_min 0.678
_exptl_absorpt_correction_type multi-scan
_exptl_absorpt_process_details SADABS
_exptl_crystal_density_diffrn 1.664
_exptl_crystal_density_method 'not measured'
_exptl_crystal_F_000 608
_exptl_crystal_size_max 0.40
_exptl_crystal_size_mid 0.35
_exptl_crystal_size_min 0.12
_refine_diff_density_max 2.471
_refine_diff_density_min -1.084
_refine_diff_density_rms 0.189
_refine_ls_extinction_method none
_refine_ls_goodness_of_fit_ref 1.014
_refine_ls_hydrogen_treatment constr
_refine_ls_matrix_type full
_refine_ls_number_parameters 349
_refine_ls_number_reflns 4135
_refine_ls_number_restraints 16
_refine_ls_restrained_S_all 1.015
_refine_ls_R_factor_all 0.1423
_refine_ls_R_factor_gt 0.1186
_refine_ls_shift/su_max 0.004
_refine_ls_shift/su_mean 0.001
_refine_ls_structure_factor_coef Fsqd
_refine_ls_weighting_details 'calc w=1/[\s^2^(Fo^2^)+(0.0090P)^2^+60.0000P] where P=(Fo^2^+2Fc^2^)/3'
_refine_ls_weighting_scheme calc
_refine_ls_wR_factor_gt 0.2743
_refine_ls_wR_factor_ref 0.2865
_reflns_number_gt 3253
_reflns_number_total 4135
_reflns_threshold_expression >2sigma(I)
_cod_data_source_file c1ce05562c.txt
_cod_data_source_block 5
_cod_depositor_comments
;
The following automatic conversions were performed:

'_symmetry_cell_setting' value 'TRICLINIC' changed to 'triclinic'
according to /home/saulius/struct/CIF-dictionaries/cif_core.dic
dictionary named 'cif_core.dic' version 2.4.1 from
2010-06-29.

'_exptl_absorpt_correction_type' value 'MULTI-SCAN'
changed to 'multi-scan' according to
/home/saulius/struct/CIF-dictionaries/cif_core.dic dictionary named
'cif_core.dic' version 2.4.1 from
2010-06-29.

'_refine_ls_hydrogen_treatment' value 'CONSTR' changed
to 'constr' according to
/home/saulius/struct/CIF-dictionaries/cif_core.dic dictionary named
'cif_core.dic' version 2.4.1 from 2010-06-29.

Automatic conversion script
Id: cif_fix_values 1715 2011-07-08 13:25:40Z adriana 
;
_cod_original_cell_volume 1190.9(4)
_cod_original_sg_symbol_H-M P-1
_cod_database_code 7206648

loop_
_symmetry_equiv_pos_as_xyz
'x, y, z'
'-x, -y, -z'

loop_
_atom_site_label
_atom_site_type_symbol
_atom_site_fract_x
_atom_site_fract_y
_atom_site_fract_z
_atom_site_U_iso_or_equiv
_atom_site_adp_type
_atom_site_occupancy
_atom_site_symmetry_multiplicity
_atom_site_calc_flag
_atom_site_refinement_flags
Zn1 Zn 1.0000 0.5000 0.0000 0.0219(3) Uani 1 2 d S
Zn2 Zn 0.70035(9) 0.54529(8) -0.15553(7) 0.0194(2) Uani 1 1 d .
C1 C 0.9830(8) 0.5046(6) -0.2510(6) 0.0190(17) Uani 1 1 d .
C2 C 1.0852(8) 0.5197(7) -0.3539(6) 0.0217(19) Uani 1 1 d .
C3 C 1.0524(9) 0.6246(8) -0.4571(6) 0.031(2) Uani 1 1 d .
H3A H 0.9683 0.6782 -0.4613 0.037 Uiso 1 1 calc R
C4 C 1.1483(9) 0.6467(8) -0.5531(6) 0.035(2) Uani 1 1 d .
H4A H 1.1296 0.7175 -0.6216 0.042 Uiso 1 1 calc R
C5 C 1.2723(9) 0.5646(9) -0.5488(6) 0.037(2) Uani 1 1 d .
H5A H 1.3335 0.5772 -0.6145 0.044 Uiso 1 1 calc R
C6 C 1.3013(9) 0.4661(9) -0.4467(7) 0.037(3) Uani 1 1 d .
H6 H 1.3850 0.4123 -0.4429 0.045 Uiso 1 1 calc R
C7 C 1.2106(8) 0.4416(7) -0.3462(6) 0.027(2) Uani 1 1 d .
C8 C 1.2510(8) 0.3258(7) -0.2417(7) 0.027(2) Uani 1 1 d .
C9 C 1.3716(8) 0.3157(6) -0.1762(6) 0.0196(18) Uani 1 1 d .
C10 C 1.4574(7) 0.4285(7) -0.1935(6) 0.022(2) Uani 1 1 d .
C11 C 1.4063(9) 0.1984(7) -0.0856(7) 0.030(2) Uani 1 1 d .
H11A H 1.4889 0.1911 -0.0437 0.036 Uiso 1 1 calc R
C12 C 1.3245(10) 0.0936(7) -0.0556(7) 0.034(2) Uani 1 1 d .
H12A H 1.3495 0.0170 0.0059 0.041 Uiso 1 1 calc R
C13 C 1.2030(9) 0.1061(7) -0.1202(7) 0.034(2) Uani 1 1 d .
H13A H 1.1441 0.0372 -0.1011 0.041 Uiso 1 1 calc R
C14 C 1.1688(9) 0.2184(7) -0.2117(7) 0.034(2) Uani 1 1 d .
H14A H 1.0884 0.2234 -0.2552 0.041 Uiso 1 1 calc R
C15 C 1.0777(9) 0.2045(7) 0.1150(7) 0.030(2) Uani 1 1 d .
H15A H 1.1454 0.2213 0.0525 0.036 Uiso 1 1 calc R
C16 C 1.0739(9) 0.0795(8) 0.1998(8) 0.036(2) Uani 1 1 d .
H16A H 1.1351 0.0128 0.1933 0.043 Uiso 1 1 calc R
C17 C 0.9762(9) 0.0590(8) 0.2932(7) 0.033(2) Uani 1 1 d .
H17A H 0.9745 -0.0224 0.3523 0.039 Uiso 1 1 calc R
C18 C 0.8828(8) 0.1538(7) 0.3012(6) 0.0231(19) Uani 1 1 d .
C19 C 0.8891(8) 0.2759(7) 0.2112(6) 0.0231(19) Uani 1 1 d .
H19A H 0.8235 0.3418 0.2143 0.028 Uiso 1 1 calc R
C20 C 0.7810(8) 0.1295(6) 0.3967(6) 0.0211(18) Uani 1 1 d .
C21 C 0.6480(9) 0.0422(6) 0.5537(6) 0.0226(19) Uani 1 1 d .
C22 C 0.5908(8) -0.0556(6) 0.6567(6) 0.0200(18) Uani 1 1 d .
C23 C 0.6526(9) -0.1793(6) 0.6932(6) 0.024(2) Uani 1 1 d .
H23A H 0.7332 -0.1974 0.6513 0.029 Uiso 1 1 calc R
C24 C 0.4729(9) -0.0313(7) 0.7235(7) 0.029(2) Uani 1 1 d .
H24A H 0.4308 0.0517 0.7026 0.035 Uiso 1 1 calc R
C25 C 0.4187(9) -0.1283(7) 0.8193(6) 0.028(2) Uani 1 1 d .
H25A H 0.3395 -0.1125 0.8636 0.034 Uiso 1 1 calc R
C26 C 0.4847(9) -0.2512(7) 0.8489(6) 0.027(2) Uani 1 1 d .
H26A H 0.4469 -0.3180 0.9131 0.032 Uiso 1 1 calc R
N1 N 0.9863(7) 0.3010(6) 0.1211(5) 0.0288(19) Uani 1 1 d .
N2 N 0.7654(7) 0.0184(6) 0.4872(5) 0.0253(17) Uani 1 1 d .
N3 N 0.6736(7) 0.2157(6) 0.4091(5) 0.0285(19) Uani 1 1 d .
N4 N 0.5895(7) 0.1624(6) 0.5071(6) 0.0307(19) Uani 1 1 d .
N5 N 0.5986(6) -0.2763(5) 0.7896(5) 0.0181(15) Uani 1 1 d .
O1 O 1.0236(6) 0.4397(5) -0.1487(4) 0.0280(14) Uani 1 1 d .
O2 O 0.8525(5) 0.5584(5) -0.2741(4) 0.0247(14) Uani 1 1 d .
O3 O 1.4023(6) 0.5397(5) -0.2421(5) 0.0359(16) Uani 1 1 d U
O4 O 1.5807(6) 0.4036(5) -0.1463(5) 0.0356(16) Uani 1 1 d .
O5 O 0.7801(5) 0.5148(5) -0.0110(4) 0.0233(14) Uani 1 1 d D
O6 O 0.8148(9) 0.2038(7) 0.9092(7) 0.082(3) Uani 1 1 d DU
H3 H 0.6543 0.2893 0.3570 0.098 Uiso 1 1 d R
H5 H 0.7316 0.5237 0.0441 0.098 Uiso 1 1 d RD
H6B H 0.8817 0.2121 0.8563 0.098 Uiso 1 1 d RD
H6A H 0.7309 0.2206 0.8794 0.098 Uiso 1 1 d RD

loop_
_atom_site_aniso_label
_atom_site_aniso_U_11
_atom_site_aniso_U_22
_atom_site_aniso_U_33
_atom_site_aniso_U_23
_atom_site_aniso_U_13
_atom_site_aniso_U_12
Zn1 0.0215(6) 0.0224(5) 0.0170(5) -0.0021(4) -0.0010(5) -0.0033(5)
Zn2 0.0181(4) 0.0169(3) 0.0199(4) -0.0038(3) -0.0022(3) 0.0002(3)
C1 0.026(4) 0.017(3) 0.016(3) -0.006(2) -0.006(3) -0.003(3)
C2 0.013(3) 0.029(4) 0.017(3) -0.002(3) -0.003(3) -0.004(3)
C3 0.021(4) 0.047(4) 0.025(3) -0.013(3) -0.001(3) -0.009(3)
C4 0.034(4) 0.048(5) 0.014(3) -0.001(3) -0.005(3) -0.009(4)
C5 0.023(4) 0.070(5) 0.018(3) -0.017(3) 0.005(3) -0.011(4)
C6 0.028(4) 0.055(5) 0.026(4) -0.013(3) 0.008(3) -0.002(4)
C7 0.024(4) 0.037(4) 0.019(3) -0.005(3) -0.014(3) -0.004(3)
C8 0.017(3) 0.032(3) 0.039(4) -0.023(3) -0.003(3) 0.006(3)
C9 0.022(4) 0.017(3) 0.019(3) -0.007(2) 0.005(3) -0.002(3)
C10 0.007(3) 0.028(3) 0.027(3) -0.006(3) -0.003(3) 0.005(3)
C11 0.024(4) 0.019(3) 0.041(4) -0.005(3) -0.013(3) 0.001(3)
C12 0.043(5) 0.016(3) 0.045(4) -0.011(3) -0.011(4) -0.006(3)
C13 0.032(4) 0.023(3) 0.049(4) -0.016(3) 0.007(4) -0.005(3)
C14 0.023(4) 0.036(3) 0.054(4) -0.028(3) -0.012(3) -0.006(3)
C15 0.029(4) 0.026(3) 0.037(4) -0.017(3) 0.012(3) 0.002(3)
C16 0.026(4) 0.026(4) 0.049(5) -0.009(3) 0.002(4) -0.001(3)
C17 0.036(4) 0.034(4) 0.020(4) 0.000(3) 0.002(3) -0.014(4)
C18 0.026(4) 0.017(3) 0.021(3) 0.000(3) -0.002(3) -0.015(3)
C19 0.028(4) 0.020(3) 0.021(3) -0.007(3) -0.005(3) -0.001(3)
C20 0.030(4) 0.007(3) 0.021(3) 0.003(2) -0.011(3) -0.009(3)
C21 0.033(4) 0.014(3) 0.019(3) -0.004(2) -0.004(3) 0.001(3)
C22 0.022(3) 0.019(3) 0.017(3) -0.004(2) 0.003(3) -0.009(3)
C23 0.032(4) 0.022(3) 0.018(3) -0.010(2) 0.009(3) 0.006(3)
C24 0.033(4) 0.015(3) 0.033(4) -0.004(3) 0.000(3) 0.004(3)
C25 0.038(4) 0.023(3) 0.028(3) -0.015(3) -0.002(3) 0.001(3)
C26 0.033(4) 0.018(3) 0.024(3) -0.004(3) 0.007(3) -0.010(3)
N1 0.024(3) 0.030(3) 0.021(3) 0.002(3) 0.008(3) -0.003(3)
N2 0.024(3) 0.025(3) 0.020(3) -0.001(2) 0.003(3) -0.005(3)
N3 0.028(3) 0.027(3) 0.017(3) 0.006(3) -0.001(3) -0.003(3)
N4 0.030(3) 0.018(3) 0.038(3) -0.007(3) -0.003(3) 0.007(3)
N5 0.014(3) 0.014(2) 0.021(3) -0.001(2) -0.003(2) 0.002(2)
O1 0.025(3) 0.042(2) 0.027(2) -0.0247(18) 0.005(2) -0.002(2)
O2 0.021(2) 0.034(3) 0.017(2) -0.0097(19) -0.0067(19) 0.016(2)
O3 0.036(3) 0.016(2) 0.046(3) 0.001(2) -0.019(2) 0.003(2)
O4 0.025(3) 0.023(2) 0.059(3) -0.015(2) -0.014(2) 0.000(2)
O5 0.017(2) 0.034(3) 0.016(2) -0.0064(19) -0.0046(19) 0.000(2)
O6 0.067(4) 0.063(4) 0.098(5) -0.016(3) 0.006(4) -0.003(4)

loop_
_atom_type_symbol
_atom_type_description
_atom_type_scat_dispersion_real
_atom_type_scat_dispersion_imag
_atom_type_scat_source
C C 0.0033 0.0016 'International Tables Vol C Tables 4.2.6.8 and 6.1.1.4'
H H 0.0000 0.0000 'International Tables Vol C Tables 4.2.6.8 and 6.1.1.4'
N N 0.0061 0.0033 'International Tables Vol C Tables 4.2.6.8 and 6.1.1.4'
O O 0.0106 0.0060 'International Tables Vol C Tables 4.2.6.8 and 6.1.1.4'
Zn Zn 0.2839 1.4301 'International Tables Vol C Tables 4.2.6.8 and 6.1.1.4'

loop_
_geom_angle_atom_site_label_1
_geom_angle_atom_site_label_2
_geom_angle_atom_site_label_3
_geom_angle
_geom_angle_site_symmetry_1
_geom_angle_site_symmetry_3
_geom_angle_publ_flag
O5 Zn1 O5 180.0 2_765 . y
O5 Zn1 N1 90.7(2) 2_765 . y
O5 Zn1 N1 89.3(2) . . y
O5 Zn1 N1 89.3(2) 2_765 2_765 y
O5 Zn1 N1 90.7(2) . 2_765 y
N1 Zn1 N1 180.0(4) . 2_765 y
O5 Zn1 O1 89.9(2) 2_765 2_765 y
O5 Zn1 O1 90.1(2) . 2_765 y
N1 Zn1 O1 89.4(2) . 2_765 y
N1 Zn1 O1 90.6(2) 2_765 2_765 y
O5 Zn1 O1 90.1(2) 2_765 . y
O5 Zn1 O1 89.9(2) . . y
N1 Zn1 O1 90.6(2) . . y
N1 Zn1 O1 89.4(2) 2_765 . y
O1 Zn1 O1 180.0(2) 2_765 . y
O5 Zn1 Zn2 29.61(13) 2_765 2_765 y
O5 Zn1 Zn2 150.39(13) . 2_765 y
N1 Zn1 Zn2 78.25(19) . 2_765 y
N1 Zn1 Zn2 101.75(19) 2_765 2_765 y
O1 Zn1 Zn2 63.33(14) 2_765 2_765 y
O1 Zn1 Zn2 116.67(14) . 2_765 y
O5 Zn2 O2 111.7(2) . . y
O5 Zn2 O4 111.9(2) . 1_455 y
O2 Zn2 O4 106.0(3) . 1_455 y
O5 Zn2 N5 106.4(2) . 1_564 y
O2 Zn2 N5 103.9(2) . 1_564 y
O4 Zn2 N5 116.8(2) 1_455 1_564 y
O1 C1 O2 123.2(6) . . ?
O1 C1 C2 120.9(6) . . ?
O2 C1 C2 115.9(5) . . ?
C7 C2 C3 121.2(7) . . ?
C7 C2 C1 122.3(6) . . ?
C3 C2 C1 116.3(6) . . ?
C4 C3 C2 118.4(7) . . ?
C4 C3 H3A 120.8 . . ?
C2 C3 H3A 120.8 . . ?
C3 C4 C5 121.2(7) . . ?
C3 C4 H4A 119.4 . . ?
C5 C4 H4A 119.4 . . ?
C6 C5 C4 118.2(7) . . ?
C6 C5 H5A 120.9 . . ?
C4 C5 H5A 120.9 . . ?
C5 C6 C7 122.9(8) . . ?
C5 C6 H6 118.6 . . ?
C7 C6 H6 118.6 . . ?
C2 C7 C6 117.9(6) . . ?
C2 C7 C8 124.7(7) . . ?
C6 C7 C8 117.2(7) . . ?
C9 C8 C14 118.1(6) . . ?
C9 C8 C7 123.6(7) . . ?
C14 C8 C7 118.1(7) . . ?
C8 C9 C11 118.7(7) . . ?
C8 C9 C10 122.2(6) . . ?
C11 C9 C10 119.0(7) . . ?
O3 C10 O4 123.0(7) . . ?
O3 C10 C9 120.5(6) . . ?
O4 C10 C9 116.1(6) . . ?
C12 C11 C9 123.1(8) . . ?
C12 C11 H11A 118.5 . . ?
C9 C11 H11A 118.5 . . ?
C11 C12 C13 117.5(7) . . ?
C11 C12 H12A 121.3 . . ?
C13 C12 H12A 121.3 . . ?
C14 C13 C12 120.8(8) . . ?
C14 C13 H13A 119.6 . . ?
C12 C13 H13A 119.6 . . ?
C13 C14 C8 121.8(8) . . ?
C13 C14 H14A 119.1 . . ?
C8 C14 H14A 119.1 . . ?
N1 C15 C16 121.9(7) . . ?
N1 C15 H15A 119.1 . . ?
C16 C15 H15A 119.1 . . ?
C17 C16 C15 117.5(8) . . ?
C17 C16 H16A 121.2 . . ?
C15 C16 H16A 121.2 . . ?
C18 C17 C16 121.8(7) . . ?
C18 C17 H17A 119.1 . . ?
C16 C17 H17A 119.1 . . ?
C17 C18 C19 117.8(7) . . ?
C17 C18 C20 120.6(6) . . ?
C19 C18 C20 121.6(7) . . ?
N1 C19 C18 122.3(7) . . ?
N1 C19 H19A 118.9 . . ?
C18 C19 H19A 118.9 . . ?
N2 C20 N3 107.4(6) . . ?
N2 C20 C18 127.0(7) . . ?
N3 C20 C18 125.5(6) . . ?
N4 C21 N2 112.9(6) . . ?
N4 C21 C22 124.3(7) . . ?
N2 C21 C22 122.6(6) . . ?
C23 C22 C24 117.6(6) . . ?
C23 C22 C21 120.0(7) . . ?
C24 C22 C21 122.4(6) . . ?
N5 C23 C22 121.7(7) . . ?
N5 C23 H23A 119.2 . . ?
C22 C23 H23A 119.2 . . ?
C25 C24 C22 120.6(7) . . ?
C25 C24 H24A 119.7 . . ?
C22 C24 H24A 119.7 . . ?
C24 C25 C26 118.4(8) . . ?
C24 C25 H25A 120.8 . . ?
C26 C25 H25A 120.8 . . ?
N5 C26 C25 122.4(6) . . ?
N5 C26 H26A 118.8 . . ?
C25 C26 H26A 118.8 . . ?
C19 N1 C15 118.7(6) . . ?
C19 N1 Zn1 117.7(5) . . ?
C15 N1 Zn1 123.4(5) . . ?
C20 N2 C21 105.0(6) . . ?
N4 N3 C20 111.6(5) . . ?
N4 N3 H3 123.8 . . ?
C20 N3 H3 124.0 . . ?
C21 N4 N3 103.0(6) . . ?
C26 N5 C23 119.3(6) . . ?
C26 N5 Zn2 120.5(4) . 1_546 ?
C23 N5 Zn2 120.1(5) . 1_546 ?
C1 O1 Zn1 126.7(5) . . ?
C1 O2 Zn2 123.0(4) . . ?
C10 O4 Zn2 120.1(5) . 1_655 ?
Zn2 O5 Zn1 118.7(2) . . ?
Zn2 O5 H5 123.6 . . ?
Zn1 O5 H5 116.1 . . ?
H6B O6 H6A 109.6 . . ?

loop_
_geom_bond_atom_site_label_1
_geom_bond_atom_site_label_2
_geom_bond_distance
_geom_bond_site_symmetry_2
_geom_bond_publ_flag
Zn1 O5 2.012(5) 2_765 y
Zn1 O5 2.012(5) . y
Zn1 N1 2.178(6) . y
Zn1 N1 2.178(6) 2_765 y
Zn1 O1 2.219(6) 2_765 y
Zn1 O1 2.219(6) . y
Zn1 Zn2 3.3611(13) 2_765 y
Zn2 O5 1.894(5) . y
Zn2 O2 1.931(5) . y
Zn2 O4 1.984(6) 1_455 y
Zn2 N5 2.029(5) 1_564 y
C1 O1 1.265(8) . ?
C1 O2 1.290(8) . ?
C1 C2 1.499(10) . ?
C2 C7 1.373(10) . ?
C2 C3 1.400(9) . ?
C3 C4 1.389(11) . ?
C3 H3A 0.9300 . ?
C4 C5 1.395(12) . ?
C4 H4A 0.9300 . ?
C5 C6 1.352(11) . ?
C5 H5A 0.9300 . ?
C6 C7 1.401(11) . ?
C6 H6 0.9300 . ?
C7 C8 1.486(9) . ?
C8 C9 1.391(11) . ?
C8 C14 1.396(11) . ?
C9 C11 1.397(9) . ?
C9 C10 1.495(11) . ?
C10 O3 1.244(8) . ?
C10 O4 1.269(9) . ?
C11 C12 1.370(11) . ?
C11 H11A 0.9300 . ?
C12 C13 1.386(13) . ?
C12 H12A 0.9300 . ?
C13 C14 1.367(10) . ?
C13 H13A 0.9300 . ?
C14 H14A 0.9300 . ?
C15 N1 1.345(10) . ?
C15 C16 1.399(10) . ?
C15 H15A 0.9300 . ?
C16 C17 1.376(12) . ?
C16 H16A 0.9300 . ?
C17 C18 1.348(12) . ?
C17 H17A 0.9300 . ?
C18 C19 1.402(9) . ?
C18 C20 1.414(10) . ?
C19 N1 1.339(9) . ?
C19 H19A 0.9300 . ?
C20 N2 1.332(8) . ?
C20 N3 1.372(10) . ?
C21 N4 1.335(9) . ?
C21 N2 1.387(10) . ?
C21 C22 1.430(9) . ?
C22 C23 1.378(10) . ?
C22 C24 1.394(11) . ?
C23 N5 1.368(8) . ?
C23 H23A 0.9300 . ?
C24 C25 1.365(10) . ?
C24 H24A 0.9300 . ?
C25 C26 1.390(10) . ?
C25 H25A 0.9300 . ?
C26 N5 1.313(10) . ?
C26 H26A 0.9300 . ?
N3 N4 1.350(9) . ?
N3 H3 0.8471 . ?
N5 Zn2 2.029(5) 1_546 ?
O4 Zn2 1.984(6) 1_655 ?
O5 H5 0.8299 . ?
O6 H6B 0.8516 . ?
O6 H6A 0.8504 . ?

loop_
_geom_torsion_atom_site_label_1
_geom_torsion_atom_site_label_2
_geom_torsion_atom_site_label_3
_geom_torsion_atom_site_label_4
_geom_torsion
_geom_torsion_site_symmetry_1
_geom_torsion_site_symmetry_4
O1 C1 C2 C7 16.3(12) . .
O2 C1 C2 C7 -162.0(8) . .
O1 C1 C2 C3 -158.9(7) . .
O2 C1 C2 C3 22.9(11) . .
C7 C2 C3 C4 1.3(13) . .
C1 C2 C3 C4 176.5(8) . .
C2 C3 C4 C5 2.0(14) . .
C3 C4 C5 C6 -3.4(15) . .
C4 C5 C6 C7 1.5(15) . .
C3 C2 C7 C6 -3.2(13) . .
C1 C2 C7 C6 -178.1(8) . .
C3 C2 C7 C8 -177.6(8) . .
C1 C2 C7 C8 7.5(13) . .
C5 C6 C7 C2 1.8(14) . .
C5 C6 C7 C8 176.6(9) . .
C2 C7 C8 C9 -113.9(10) . .
C6 C7 C8 C9 71.7(12) . .
C2 C7 C8 C14 70.1(12) . .
C6 C7 C8 C14 -104.3(10) . .
C14 C8 C9 C11 1.3(12) . .
C7 C8 C9 C11 -174.6(8) . .
C14 C8 C9 C10 -173.7(7) . .
C7 C8 C9 C10 10.4(12) . .
C8 C9 C10 O3 20.3(12) . .
C11 C9 C10 O3 -154.7(8) . .
C8 C9 C10 O4 -166.3(7) . .
C11 C9 C10 O4 18.7(11) . .
C8 C9 C11 C12 -2.1(13) . .
C10 C9 C11 C12 173.0(8) . .
C9 C11 C12 C13 0.8(14) . .
C11 C12 C13 C14 1.2(14) . .
C12 C13 C14 C8 -2.0(14) . .
C9 C8 C14 C13 0.7(13) . .
C7 C8 C14 C13 176.9(8) . .
N1 C15 C16 C17 -2.4(14) . .
C15 C16 C17 C18 2.7(14) . .
C16 C17 C18 C19 -0.7(13) . .
C16 C17 C18 C20 178.5(8) . .
C17 C18 C19 N1 -1.9(12) . .
C20 C18 C19 N1 179.0(8) . .
C17 C18 C20 N2 1.4(13) . .
C19 C18 C20 N2 -179.5(8) . .
C17 C18 C20 N3 -174.5(8) . .
C19 C18 C20 N3 4.6(13) . .
N4 C21 C22 C23 175.2(8) . .
N2 C21 C22 C23 0.0(12) . .
N4 C21 C22 C24 -4.8(13) . .
N2 C21 C22 C24 179.9(8) . .
C24 C22 C23 N5 1.8(12) . .
C21 C22 C23 N5 -178.3(7) . .
C23 C22 C24 C25 -2.1(13) . .
C21 C22 C24 C25 178.0(8) . .
C22 C24 C25 C26 0.6(13) . .
C24 C25 C26 N5 1.4(13) . .
C18 C19 N1 C15 2.2(12) . .
C18 C19 N1 Zn1 -172.7(6) . .
C16 C15 N1 C19 -0.1(13) . .
C16 C15 N1 Zn1 174.5(7) . .
O5 Zn1 N1 C19 130.2(6) 2_765 .
O5 Zn1 N1 C19 -49.8(6) . .
N1 Zn1 N1 C19 -104(100) 2_765 .
O1 Zn1 N1 C19 40.3(6) 2_765 .
O1 Zn1 N1 C19 -139.7(6) . .
Zn2 Zn1 N1 C19 103.2(6) 2_765 .
O5 Zn1 N1 C15 -44.4(7) 2_765 .
O5 Zn1 N1 C15 135.6(7) . .
N1 Zn1 N1 C15 82(100) 2_765 .
O1 Zn1 N1 C15 -134.3(7) 2_765 .
O1 Zn1 N1 C15 45.7(7) . .
Zn2 Zn1 N1 C15 -71.5(7) 2_765 .
N3 C20 N2 C21 -1.0(9) . .
C18 C20 N2 C21 -177.5(8) . .
N4 C21 N2 C20 1.0(9) . .
C22 C21 N2 C20 176.7(8) . .
N2 C20 N3 N4 0.7(9) . .
C18 C20 N3 N4 177.3(8) . .
N2 C21 N4 N3 -0.5(9) . .
C22 C21 N4 N3 -176.2(8) . .
C20 N3 N4 C21 -0.1(9) . .
C25 C26 N5 C23 -1.8(12) . .
C25 C26 N5 Zn2 175.1(6) . 1_546
C22 C23 N5 C26 0.1(12) . .
C22 C23 N5 Zn2 -176.8(6) . 1_546
O2 C1 O1 Zn1 -51.0(10) . .
C2 C1 O1 Zn1 130.9(6) . .
O5 Zn1 O1 C1 -118.5(6) 2_765 .
O5 Zn1 O1 C1 61.5(6) . .
N1 Zn1 O1 C1 150.8(6) . .
N1 Zn1 O1 C1 -29.2(6) 2_765 .
O1 Zn1 O1 C1 -22(100) 2_765 .
Zn2 Zn1 O1 C1 -132.1(5) 2_765 .
O1 C1 O2 Zn2 -0.9(10) . .
C2 C1 O2 Zn2 177.3(5) . .
O5 Zn2 O2 C1 25.7(6) . .
O4 Zn2 O2 C1 -96.5(6) 1_455 .
N5 Zn2 O2 C1 139.9(6) 1_564 .
O3 C10 O4 Zn2 -3.5(11) . 1_655
C9 C10 O4 Zn2 -176.7(5) . 1_655
O2 Zn2 O5 Zn1 -0.3(4) . .
O4 Zn2 O5 Zn1 118.4(3) 1_455 .
N5 Zn2 O5 Zn1 -113.0(3) 1_564 .
O5 Zn1 O5 Zn2 -22(100) 2_765 .
N1 Zn1 O5 Zn2 -115.7(3) . .
N1 Zn1 O5 Zn2 64.3(3) 2_765 .
O1 Zn1 O5 Zn2 154.9(3) 2_765 .
O1 Zn1 O5 Zn2 -25.1(3) . .
Zn2 Zn1 O5 Zn2 180.0 2_765 .
